data_2000793
loop_
_publ_author_name
'Lynch, V. M.'
'Kampa, J. J.'
'Lagow, R. J.'
'Davis, B. E.'

_publ_section_title
;
 Structure of 1,2,4,5-tetrakis(trifluoromethyl)benzene
;
_journal_issue 7
_journal_name_full 'Acta Crystallographica Section C'
_journal_page_first 1339
_journal_page_last 1341
_journal_paper_doi 10.1107/S0108270191013963
_journal_volume 48
_journal_year 1992
_chemical_formula_sum 'C10 H2 F12'
_chemical_formula_weight 350.11
_symmetry_cell_setting orthorhombic
_symmetry_space_group_name_H-M 'P b c a'
_cell_angle_alpha 90
_cell_angle_beta 90
_cell_angle_gamma 90
_cell_formula_units_Z 4
_cell_length_a 9.203(3)
_cell_length_b 9.81(3)
_cell_length_c 12.705(6)
_cell_volume 1147(4)
_diffrn_radiation_type Mo
_diffrn_radiation_wavelength 0.7107
_exptl_absorpt_coefficient_mu 0.234
_exptl_crystal_density_diffrn 2.03
_exptl_crystal_F_000 680
_cod_data_source_file st0561.cif
_cod_data_source_block st0561a
_cod_original_cell_volume 1147.0(7)
_cod_database_code 2000793

loop_
_atom_site_label
_atom_site_fract_x
_atom_site_fract_y
_atom_site_fract_z
_atom_site_U_iso_or_equiv
C1 .0508(3) .5285(3) .1010(2) .0247(8)
C2 .1113(3) .5950(3) .0141(2) .0251(8)
C3 .0583(3) .5654(3) -.0854(3) .0262(9)
C4 .0984(4) .5536(3) .2126(3) .0363(10)
C5 .2326(4) .6974(4) .0226(3) .0418(11)
F1 .0416(3) .6681(2) .2518(2) .0508(8)
F2 .0550(3) .4539(2) .2779(2) .0575(9)
F3 .2415(2) .5598(3) .2241(2) .0557(8)
F4 .3610(2) .6399(3) .0356(2) .0629(8)
F5 .2146(3) .7856(2) .1003(2) .0688(10)
F6 .2461(3) .7704(3) -.0653(2) .0745(10)
H3 .089(4) .598(3) -.133(3) .029(9)

loop_
_geom_bond_atom_site_label_1
_geom_bond_atom_site_label_2
_geom_bond_distance
C2 C1 1.398(4)
C4 C1 1.505(4)
C3 C2 1.385(4)
C5 C2 1.506(4)
F1 C4 1.336(4)
F2 C4 1.343(4)
F3 C4 1.326(4)
F4 C5 1.320(4)
F5 C5 1.324(4)
F6 C5 1.332(4)
H3 C3 0.75(3)
